data_7115809
loop_
_publ_author_name
'Sharon E. Baillie'
'Tobias D. Bluemke'
'William Clegg'
'Alan R. Kennedy'
'Jan Klett'
'Luca Russo'
'Marco de Tullio'
'Eva Hevia'

_publ_section_title
;
 Potassium-alkyl magnesiates: synthesis, structures and Mg-H exchange
 applications of aromatic and heterocyclic substrates
;
_journal_name_full Chem.Commun.
_journal_page_first 12859
_journal_paper_doi 10.1039/C4cc05305B
_journal_volume 50
_journal_year 2014
_chemical_formula_moiety 'C28 H76 K2 Mg N4 Si4'
_chemical_formula_sum 'C28 H76 K2 Mg N4 Si4'
_chemical_formula_weight 683.80
_chemical_name_systematic
;
 ?
;
_space_group_IT_number 2
_symmetry_cell_setting triclinic
_symmetry_space_group_name_Hall '-P 1'
_symmetry_space_group_name_H-M 'P -1'
_atom_sites_solution_hydrogens geom
_atom_sites_solution_primary direct
_atom_sites_solution_secondary difmap
_audit_creation_method SHELXL-97
_cell_angle_alpha 85.542(3)
_cell_angle_beta 75.580(3)
_cell_angle_gamma 82.035(3)
_cell_formula_units_Z 2
_cell_length_a 11.0105(4)
_cell_length_b 14.4843(5)
_cell_length_c 14.9162(5)
_cell_measurement_reflns_used 7545
_cell_measurement_temperature 150(2)
_cell_measurement_theta_max 28.47
_cell_measurement_theta_min 3.00
_cell_volume 2279.34(14)
_computing_cell_refinement
;
CrysAlisPro, Oxford Diffraction Ltd.,
Version 1.171.33.55 (release 05-01-2010 CrysAlis171 .NET)
(compiled Jan  5 2010,16:28:46)
;
_computing_data_collection
;
CrysAlisPro, Oxford Diffraction Ltd.,
Version 1.171.33.55 (release 05-01-2010 CrysAlis171 .NET)
(compiled Jan  5 2010,16:28:46)
;
_computing_data_reduction
;
CrysAlisPro, Oxford Diffraction Ltd.,
Version 1.171.33.55 (release 05-01-2010 CrysAlis171 .NET)
(compiled Jan  5 2010,16:28:46)
;
_computing_molecular_graphics 'Bruker SHELXTL'
_computing_publication_material 'Bruker SHELXTL and local programs'
_computing_structure_refinement 'Bruker SHELXTL'
_computing_structure_solution 'Bruker SHELXTL'
_diffrn_ambient_temperature 150(2)
_diffrn_detector_area_resol_mean 10.3968
_diffrn_measured_fraction_theta_full 0.984
_diffrn_measured_fraction_theta_max 0.984
_diffrn_measurement_device_type 'Oxford Diffraction Gemini A Ultra diffractometer'
_diffrn_measurement_method '\w scans'
_diffrn_radiation_monochromator none
_diffrn_radiation_source 'sealed tube with Enhance optics'
_diffrn_radiation_type MoK\a
_diffrn_radiation_wavelength 0.71073
_diffrn_reflns_av_R_equivalents 0.0241
_diffrn_reflns_av_sigmaI/netI 0.0505
_diffrn_reflns_limit_h_max 11
_diffrn_reflns_limit_h_min -13
_diffrn_reflns_limit_k_max 17
_diffrn_reflns_limit_k_min -17
_diffrn_reflns_limit_l_max 17
_diffrn_reflns_limit_l_min -17
_diffrn_reflns_number 14022
_diffrn_reflns_theta_full 25.00
_diffrn_reflns_theta_max 25.00
_diffrn_reflns_theta_min 3.01
_diffrn_standards_number 0
_exptl_absorpt_coefficient_mu 0.347
_exptl_absorpt_correction_T_max 0.980
_exptl_absorpt_correction_T_min 0.928
_exptl_absorpt_correction_type multi-scan
_exptl_absorpt_process_details
;
CrysAlisPro, Oxford Diffraction Ltd.,
Version 1.171.33.55 (release 05-01-2010 CrysAlis171 .NET)
(compiled Jan  5 2010,16:28:46)
Empirical absorption correction using spherical harmonics,
 implemented in SCALE3 ABSPACK scaling algorithm.
;
_exptl_crystal_colour colourless
_exptl_crystal_density_diffrn 0.996
_exptl_crystal_density_method 'not measured'
_exptl_crystal_description plate
_exptl_crystal_F_000 756
_exptl_crystal_size_max 0.22
_exptl_crystal_size_mid 0.18
_exptl_crystal_size_min 0.06
_refine_diff_density_max 0.326
_refine_diff_density_min -0.316
_refine_diff_density_rms 0.041
_refine_ls_extinction_method none
_refine_ls_goodness_of_fit_ref 0.947
_refine_ls_hydrogen_treatment constr
_refine_ls_matrix_type full
_refine_ls_number_parameters 402
_refine_ls_number_reflns 7897
_refine_ls_number_restraints 3
_refine_ls_restrained_S_all 0.947
_refine_ls_R_factor_all 0.0541
_refine_ls_R_factor_gt 0.0344
_refine_ls_shift/su_max 0.001
_refine_ls_shift/su_mean 0.000
_refine_ls_structure_factor_coef Fsqd
_refine_ls_weighting_details 'calc w=1/[\s^2^(Fo^2^)+(0.0470P)^2^+0.0000P] where P=(Fo^2^+2Fc^2^)/3'
_refine_ls_weighting_scheme calc
_refine_ls_wR_factor_gt 0.0813
_refine_ls_wR_factor_ref 0.0848
_reflns_number_gt 5596
_reflns_number_total 7897
_reflns_threshold_expression I>2\s(I)
_cod_data_source_file c4cc05305b2.cif
_cod_data_source_block rem547
_cod_database_code 7115809

loop_
_symmetry_equiv_pos_as_xyz
'x, y, z'
'-x, -y, -z'

loop_
_atom_site_label
_atom_site_type_symbol
_atom_site_fract_x
_atom_site_fract_y
_atom_site_fract_z
_atom_site_U_iso_or_equiv
_atom_site_adp_type
_atom_site_occupancy
_atom_site_symmetry_multiplicity
_atom_site_calc_flag
_atom_site_refinement_flags
_atom_site_disorder_assembly
_atom_site_disorder_group
Mg Mg 0.75524(6) 0.74323(4) 0.25228(4) 0.02469(15) Uani 1 1 d . A .
K1 K 0.83817(4) 0.69127(3) 0.03932(3) 0.03437(13) Uani 1 1 d . A .
K2 K 0.44977(4) 0.75911(3) 0.28729(3) 0.03213(12) Uani 1 1 d . . .
N1 N 0.8532(2) 0.78071(13) -0.14355(12) 0.0449(5) Uani 1 1 d . A .
N2 N 0.66114(19) 0.64360(14) -0.05558(12) 0.0462(5) Uani 1 1 d . A .
N3 N 0.24626(17) 0.79556(12) 0.45116(12) 0.0379(4) Uani 1 1 d . A .
N4 N 0.32528(17) 0.60205(11) 0.36718(11) 0.0357(4) Uani 1 1 d . A .
C1 C 0.9656(2) 0.73482(16) 0.21622(15) 0.0413(6) Uani 1 1 d . A .
H1A H 0.9843 0.7481 0.2752 0.050 Uiso 1 1 calc R . .
H1B H 0.9932 0.6673 0.2084 0.050 Uiso 1 1 calc R . .
C2 C 1.1319(3) 0.7301(3) 0.0164(2) 0.0976(12) Uani 1 1 d . A .
H2A H 1.1462 0.6624 0.0279 0.146 Uiso 1 1 calc R . .
H2B H 1.2098 0.7520 -0.0213 0.146 Uiso 1 1 calc R . .
H2C H 1.0645 0.7451 -0.0166 0.146 Uiso 1 1 calc R . .
C3 C 1.0309(3) 0.9123(2) 0.1022(3) 0.1147(16) Uani 1 1 d . . .
H3A H 0.9541 0.9160 0.0795 0.172 Uiso 1 1 calc R A .
H3B H 1.0974 0.9383 0.0544 0.172 Uiso 1 1 calc R . .
H3C H 1.0130 0.9480 0.1582 0.172 Uiso 1 1 calc R . .
C4 C 1.2397(2) 0.7914(2) 0.16023(16) 0.0580(7) Uani 1 1 d . . .
H4A H 1.2252 0.8232 0.2183 0.087 Uiso 1 1 calc R A .
H4B H 1.2953 0.8250 0.1106 0.087 Uiso 1 1 calc R . .
H4C H 1.2797 0.7274 0.1677 0.087 Uiso 1 1 calc R . .
C5 C 0.67535(19) 0.85376(13) 0.15629(13) 0.0291(5) Uani 1 1 d . A .
H5A H 0.7434 0.8596 0.0993 0.035 Uiso 1 1 calc R . .
H5B H 0.6073 0.8273 0.1380 0.035 Uiso 1 1 calc R . .
C6 C 0.4455(2) 0.98014(16) 0.26571(17) 0.0519(6) Uani 1 1 d . A .
H6A H 0.3913 0.9551 0.2329 0.078 Uiso 1 1 calc R . .
H6B H 0.4138 1.0455 0.2789 0.078 Uiso 1 1 calc R . .
H6C H 0.4449 0.9438 0.3240 0.078 Uiso 1 1 calc R . .
C7 C 0.7076(3) 1.01842(17) 0.2610(2) 0.0643(8) Uani 1 1 d . . .
H7A H 0.7120 0.9761 0.3150 0.096 Uiso 1 1 calc R A .
H7B H 0.6680 1.0804 0.2819 0.096 Uiso 1 1 calc R . .
H7C H 0.7931 1.0229 0.2227 0.096 Uiso 1 1 calc R . .
C8 C 0.6034(3) 1.06059(16) 0.09281(18) 0.0622(8) Uani 1 1 d . . .
H8A H 0.6863 1.0580 0.0489 0.093 Uiso 1 1 calc R A .
H8B H 0.5790 1.1232 0.1170 0.093 Uiso 1 1 calc R . .
H8C H 0.5405 1.0464 0.0612 0.093 Uiso 1 1 calc R . .
C9 C 0.6898(2) 0.60829(13) 0.21708(14) 0.0321(5) Uani 1 1 d . A .
H9A H 0.6053 0.6030 0.2585 0.039 Uiso 1 1 calc R . .
H9B H 0.6782 0.6177 0.1531 0.039 Uiso 1 1 calc R . .
C10 C 0.9230(2) 0.47889(16) 0.12027(14) 0.0419(6) Uani 1 1 d . A .
H10A H 0.8921 0.4818 0.0638 0.063 Uiso 1 1 calc R . .
H10B H 0.9721 0.4179 0.1267 0.063 Uiso 1 1 calc R . .
H10C H 0.9769 0.5283 0.1164 0.063 Uiso 1 1 calc R . .
C11 C 0.6989(3) 0.39078(16) 0.2295(2) 0.0645(8) Uani 1 1 d . A .
H11A H 0.6327 0.3901 0.2873 0.097 Uiso 1 1 calc R . .
H11B H 0.7587 0.3337 0.2278 0.097 Uiso 1 1 calc R . .
H11C H 0.6604 0.3940 0.1766 0.097 Uiso 1 1 calc R . .
C12 C 0.8532(3) 0.48735(16) 0.32694(14) 0.0526(7) Uani 1 1 d . A .
H12A H 0.9111 0.5345 0.3201 0.079 Uiso 1 1 calc R . .
H12B H 0.8994 0.4251 0.3322 0.079 Uiso 1 1 calc R . .
H12C H 0.7849 0.4982 0.3828 0.079 Uiso 1 1 calc R . .
C13 C 0.64644(19) 0.75829(15) 0.39910(12) 0.0313(5) Uani 1 1 d . A .
H13A H 0.5843 0.8147 0.3992 0.038 Uiso 1 1 calc R . .
H13B H 0.5970 0.7046 0.4147 0.038 Uiso 1 1 calc R . .
C14 C 0.7752(3) 0.88173(17) 0.49315(19) 0.0612(7) Uani 1 1 d . A .
H14A H 0.8389 0.8898 0.4351 0.092 Uiso 1 1 calc R . .
H14B H 0.8131 0.8840 0.5457 0.092 Uiso 1 1 calc R . .
H14C H 0.7047 0.9319 0.4968 0.092 Uiso 1 1 calc R . .
C15 C 0.6005(3) 0.7554(2) 0.61326(15) 0.0642(8) Uani 1 1 d . A .
H15A H 0.5306 0.8060 0.6184 0.096 Uiso 1 1 calc R . .
H15B H 0.6439 0.7590 0.6626 0.096 Uiso 1 1 calc R . .
H15C H 0.5674 0.6952 0.6193 0.096 Uiso 1 1 calc R . .
C16 C 0.8507(2) 0.67376(16) 0.49956(15) 0.0439(6) Uani 1 1 d . A .
H16A H 0.8211 0.6123 0.5055 0.066 Uiso 1 1 calc R . .
H16B H 0.8853 0.6818 0.5526 0.066 Uiso 1 1 calc R . .
H16C H 0.9167 0.6785 0.4421 0.066 Uiso 1 1 calc R . .
C17 C 0.9425(8) 0.7623(6) -0.2234(5) 0.085(3) Uani 0.606(6) 1 d PD A 1
H17A H 0.9201 0.8024 -0.2743 0.127 Uiso 0.606(6) 1 calc PR A 1
H17B H 0.9470 0.6967 -0.2373 0.127 Uiso 0.606(6) 1 calc PR A 1
H17C H 1.0248 0.7745 -0.2161 0.127 Uiso 0.606(6) 1 calc PR A 1
C18 C 0.8492(8) 0.8826(5) -0.1220(6) 0.068(2) Uani 0.606(6) 1 d PD A 1
H18A H 0.8365 0.9229 -0.1756 0.102 Uiso 0.606(6) 1 calc PR A 1
H18B H 0.9291 0.8918 -0.1083 0.102 Uiso 0.606(6) 1 calc PR A 1
H18C H 0.7793 0.8984 -0.0682 0.102 Uiso 0.606(6) 1 calc PR A 1
C19 C 0.7189(5) 0.7759(3) -0.1546(3) 0.0558(17) Uani 0.606(6) 1 d PD A 1
H19A H 0.6582 0.8135 -0.1064 0.067 Uiso 0.606(6) 1 calc PR A 1
H19B H 0.7122 0.8055 -0.2155 0.067 Uiso 0.606(6) 1 calc PR A 1
C17A C 0.9916(8) 0.7871(9) -0.2034(9) 0.062(3) Uani 0.394(6) 1 d PD A 2
H17D H 0.9884 0.8199 -0.2629 0.093 Uiso 0.394(6) 1 calc PR A 2
H17E H 1.0362 0.7240 -0.2143 0.093 Uiso 0.394(6) 1 calc PR A 2
H17F H 1.0364 0.8213 -0.1703 0.093 Uiso 0.394(6) 1 calc PR A 2
C18A C 0.7933(10) 0.8638(8) -0.1249(8) 0.060(3) Uani 0.394(6) 1 d PD A 2
H18D H 0.8409 0.8973 -0.0933 0.089 Uiso 0.394(6) 1 calc PR A 2
H18E H 0.7092 0.8583 -0.0848 0.089 Uiso 0.394(6) 1 calc PR A 2
H18F H 0.7850 0.8983 -0.1827 0.089 Uiso 0.394(6) 1 calc PR A 2
C19A C 0.8042(6) 0.7187(5) -0.1971(4) 0.045(2) Uani 0.394(6) 1 d PD A 2
H19C H 0.7951 0.7519 -0.2560 0.054 Uiso 0.394(6) 1 calc PR A 2
H19D H 0.8671 0.6629 -0.2126 0.054 Uiso 0.394(6) 1 calc PR A 2
C20 C 0.6821(3) 0.6880(2) -0.14858(17) 0.0699(9) Uani 1 1 d . . .
H20A H 0.7479 0.6477 -0.1912 0.084 Uiso 1 1 calc R A 1
H20B H 0.6031 0.6923 -0.1698 0.084 Uiso 1 1 calc R A 1
C21 C 0.6837(3) 0.54250(19) -0.06055(19) 0.0707(9) Uani 1 1 d . . .
H21A H 0.6727 0.5138 0.0022 0.106 Uiso 1 1 calc R A .
H21B H 0.7700 0.5241 -0.0965 0.106 Uiso 1 1 calc R . .
H21C H 0.6235 0.5215 -0.0907 0.106 Uiso 1 1 calc R . .
C22 C 0.5316(2) 0.67056(19) -0.00423(18) 0.0594(7) Uani 1 1 d . . .
H22A H 0.5190 0.7376 0.0058 0.089 Uiso 1 1 calc R A .
H22B H 0.5156 0.6359 0.0558 0.089 Uiso 1 1 calc R . .
H22C H 0.4731 0.6563 -0.0397 0.089 Uiso 1 1 calc R . .
C23 C 0.1426(2) 0.85450(17) 0.42374(17) 0.0547(7) Uani 1 1 d . . .
H23A H 0.0744 0.8695 0.4788 0.082 Uiso 1 1 calc R A .
H23B H 0.1110 0.8215 0.3810 0.082 Uiso 1 1 calc R . .
H23C H 0.1724 0.9123 0.3930 0.082 Uiso 1 1 calc R . .
C24 C 0.2871(3) 0.84327(17) 0.51954(18) 0.0571(7) Uani 1 1 d . . .
H24A H 0.3137 0.9032 0.4925 0.086 Uiso 1 1 calc R A .
H24B H 0.3581 0.8045 0.5377 0.086 Uiso 1 1 calc R . .
H24C H 0.2169 0.8540 0.5742 0.086 Uiso 1 1 calc R . .
C25 C 0.2056(2) 0.70576(14) 0.49296(14) 0.0381(5) Uani 1 1 d . . .
H25A H 0.1205 0.7179 0.5349 0.046 Uiso 1 1 calc R A .
H25B H 0.2642 0.6774 0.5310 0.046 Uiso 1 1 calc R . .
C26 C 0.2014(2) 0.63714(15) 0.42377(15) 0.0391(5) Uani 1 1 d . A .
H26A H 0.1603 0.5836 0.4573 0.047 Uiso 1 1 calc R . .
H26B H 0.1484 0.6673 0.3824 0.047 Uiso 1 1 calc R . .
C27 C 0.3090(3) 0.54380(17) 0.29556(16) 0.0560(7) Uani 1 1 d . . .
H27A H 0.2719 0.4880 0.3251 0.084 Uiso 1 1 calc R A .
H27B H 0.3914 0.5251 0.2538 0.084 Uiso 1 1 calc R . .
H27C H 0.2529 0.5794 0.2601 0.084 Uiso 1 1 calc R . .
C28 C 0.4023(2) 0.54479(15) 0.42317(16) 0.0448(6) Uani 1 1 d . . .
H28A H 0.4205 0.5837 0.4679 0.067 Uiso 1 1 calc R A .
H28B H 0.4818 0.5181 0.3826 0.067 Uiso 1 1 calc R . .
H28C H 0.3560 0.4943 0.4564 0.067 Uiso 1 1 calc R . .
Si1 Si 1.08430(5) 0.78884(4) 0.12970(4) 0.02831(14) Uani 1 1 d . A .
Si2 Si 0.61170(6) 0.97246(4) 0.19148(4) 0.03401(15) Uani 1 1 d . A .
Si3 Si 0.78499(6) 0.49556(4) 0.22371(4) 0.03357(15) Uani 1 1 d . . .
Si4 Si 0.71563(6) 0.76670(4) 0.49674(4) 0.03346(15) Uani 1 1 d . . .

loop_
_atom_site_aniso_label
_atom_site_aniso_U_11
_atom_site_aniso_U_22
_atom_site_aniso_U_33
_atom_site_aniso_U_23
_atom_site_aniso_U_13
_atom_site_aniso_U_12
Mg 0.0224(4) 0.0288(3) 0.0239(3) 0.0015(3) -0.0066(3) -0.0061(3)
K1 0.0368(3) 0.0426(3) 0.0264(2) 0.0021(2) -0.0102(2) -0.0116(2)
K2 0.0243(3) 0.0396(3) 0.0350(2) 0.0039(2) -0.0103(2) -0.0102(2)
N1 0.0523(13) 0.0478(12) 0.0370(11) 0.0103(9) -0.0160(11) -0.0109(10)
N2 0.0485(13) 0.0614(13) 0.0368(10) -0.0026(9) -0.0201(10) -0.0161(10)
N3 0.0334(11) 0.0367(10) 0.0426(10) -0.0086(8) -0.0048(9) -0.0048(8)
N4 0.0365(11) 0.0364(10) 0.0312(9) -0.0032(8) 0.0001(8) -0.0082(8)
C1 0.0286(13) 0.0525(14) 0.0441(13) 0.0135(11) -0.0116(11) -0.0127(11)
C2 0.058(2) 0.175(4) 0.0666(19) -0.055(2) 0.0116(16) -0.058(2)
C3 0.0418(18) 0.0559(18) 0.217(4) 0.056(2) 0.006(2) -0.0080(15)
C4 0.0354(14) 0.103(2) 0.0408(13) 0.0121(14) -0.0118(12) -0.0296(14)
C5 0.0292(12) 0.0308(11) 0.0284(10) 0.0018(9) -0.0083(9) -0.0069(9)
C6 0.0412(15) 0.0385(13) 0.0661(16) 0.0058(12) -0.0018(13) 0.0039(11)
C7 0.0577(18) 0.0467(15) 0.096(2) -0.0298(15) -0.0294(17) 0.0013(13)
C8 0.0604(18) 0.0440(14) 0.0686(17) 0.0193(13) -0.0024(15) 0.0032(13)
C9 0.0281(12) 0.0356(11) 0.0299(11) -0.0010(9) 0.0018(9) -0.0105(9)
C10 0.0404(14) 0.0481(13) 0.0314(11) -0.0025(10) 0.0018(11) -0.0040(11)
C11 0.0556(18) 0.0355(13) 0.088(2) -0.0151(13) 0.0196(15) -0.0151(12)
C12 0.0772(19) 0.0405(13) 0.0306(12) 0.0070(10) -0.0036(13) 0.0034(13)
C13 0.0278(12) 0.0404(12) 0.0274(10) -0.0013(9) -0.0083(9) -0.0071(9)
C14 0.0686(19) 0.0500(15) 0.0786(19) -0.0114(14) -0.0385(16) -0.0109(14)
C15 0.0541(18) 0.108(2) 0.0311(12) -0.0087(14) -0.0131(13) -0.0036(16)
C16 0.0381(14) 0.0527(14) 0.0444(13) 0.0031(11) -0.0168(11) -0.0077(11)
C17 0.081(6) 0.074(5) 0.069(4) 0.023(4) 0.015(4) 0.015(5)
C18 0.104(6) 0.046(3) 0.064(4) 0.010(2) -0.034(5) -0.027(4)
C19 0.082(4) 0.044(3) 0.052(3) 0.005(2) -0.042(3) 0.000(2)
C17A 0.039(5) 0.065(7) 0.072(7) 0.029(5) 0.001(4) -0.011(4)
C18A 0.070(7) 0.058(7) 0.053(5) 0.003(5) -0.019(5) -0.011(5)
C19A 0.049(5) 0.069(5) 0.021(3) -0.005(3) -0.012(3) -0.014(4)
C20 0.078(2) 0.104(2) 0.0420(15) 0.0031(15) -0.0274(15) -0.0379(18)
C21 0.081(2) 0.0728(19) 0.0630(17) -0.0174(15) -0.0300(17) 0.0064(17)
C22 0.0446(17) 0.0722(18) 0.0638(17) -0.0072(14) -0.0166(14) -0.0067(14)
C23 0.0548(17) 0.0497(14) 0.0554(15) -0.0007(12) -0.0112(14) 0.0033(13)
C24 0.0538(17) 0.0550(15) 0.0657(16) -0.0241(13) -0.0117(14) -0.0110(13)
C25 0.0342(13) 0.0421(12) 0.0350(11) 0.0007(10) -0.0029(10) -0.0056(10)
C26 0.0366(14) 0.0388(12) 0.0412(12) 0.0017(10) -0.0058(11) -0.0106(10)
C27 0.074(2) 0.0511(15) 0.0446(14) -0.0082(12) -0.0097(14) -0.0194(14)
C28 0.0371(14) 0.0433(13) 0.0470(13) 0.0021(11) 0.0006(11) -0.0029(11)
Si1 0.0216(3) 0.0324(3) 0.0320(3) 0.0029(2) -0.0076(3) -0.0070(2)
Si2 0.0282(3) 0.0289(3) 0.0430(3) 0.0037(3) -0.0080(3) -0.0009(3)
Si3 0.0375(4) 0.0281(3) 0.0283(3) -0.0027(2) 0.0073(3) -0.0079(3)
Si4 0.0305(3) 0.0445(3) 0.0285(3) -0.0049(3) -0.0118(3) -0.0050(3)

loop_
_atom_type_symbol
_atom_type_description
_atom_type_scat_dispersion_real
_atom_type_scat_dispersion_imag
_atom_type_scat_source
C C 0.0033 0.0016 'International Tables Vol C Tables 4.2.6.8 and 6.1.1.4'
H H 0.0000 0.0000 'International Tables Vol C Tables 4.2.6.8 and 6.1.1.4'
N N 0.0061 0.0033 'International Tables Vol C Tables 4.2.6.8 and 6.1.1.4'
Mg Mg 0.0486 0.0363 'International Tables Vol C Tables 4.2.6.8 and 6.1.1.4'
Si Si 0.0817 0.0704 'International Tables Vol C Tables 4.2.6.8 and 6.1.1.4'
K K 0.2009 0.2494 'International Tables Vol C Tables 4.2.6.8 and 6.1.1.4'

loop_
_geom_angle_atom_site_label_1
_geom_angle_atom_site_label_2
_geom_angle_atom_site_label_3
_geom_angle
_geom_angle_site_symmetry_1
_geom_angle_site_symmetry_3
C1 Mg C5 109.33(8) . .
C1 Mg C9 111.39(9) . .
C1 Mg C13 120.09(8) . .
C5 Mg C9 102.41(7) . .
C5 Mg C13 110.94(7) . .
C9 Mg C13 101.04(8) . .
N1 K1 N2 64.71(6) . .
N1 K1 C1 131.64(5) . .
N1 K1 C2 87.46(7) . .
N1 K1 C5 98.31(5) . .
N1 K1 C9 151.09(6) . .
N1 K1 C10 135.29(6) . .
N1 K1 C18 25.23(11) . .
N1 K1 C19 25.34(9) . .
N1 K1 C18A 21.74(17) . .
N2 K1 C1 160.23(6) . .
N2 K1 C2 144.82(6) . .
N2 K1 C5 100.55(6) . .
N2 K1 C9 89.87(6) . .
N2 K1 C10 97.93(6) . .
N2 K1 C18 81.74(12) . .
N2 K1 C19 42.16(8) . .
N2 K1 C18A 70.39(18) . .
C1 K1 C2 54.74(6) . .
C1 K1 C5 68.67(5) . .
C1 K1 C9 71.22(5) . .
C1 K1 C10 77.22(5) . .
C1 K1 C18 110.39(11) . .
C1 K1 C19 148.93(8) . .
C1 K1 C18A 120.32(18) . .
C2 K1 C5 104.60(7) . .
C2 K1 C9 121.11(7) . .
C2 K1 C10 86.83(9) . .
C2 K1 C18 80.58(15) . .
C2 K1 C19 112.79(10) . .
C2 K1 C18A 91.92(19) . .
C5 K1 C9 71.83(5) . .
C5 K1 C10 126.00(5) . .
C5 K1 C18 76.72(14) . .
C5 K1 C19 90.95(9) . .
C5 K1 C18A 76.60(18) . .
C9 K1 C10 57.91(5) . .
C9 K1 C18 145.31(15) . .
C9 K1 C19 125.86(9) . .
C9 K1 C18A 138.75(18) . .
C10 K1 C18 156.48(15) . .
C10 K1 C19 133.31(8) . .
C10 K1 C18A 156.91(18) . .
C18 K1 C19 39.79(12) . .
C18 K1 C18A 11.76(15) . .
C19 K1 C18A 28.97(19) . .
N3 K2 N4 64.88(5) . .
N3 K2 C4 89.14(6) . 1_455
N3 K2 C5 140.57(5) . .
N3 K2 C6 85.31(6) . .
N3 K2 C9 139.23(5) . .
N3 K2 C13 91.08(5) . .
N4 K2 C4 84.96(6) . 1_455
N4 K2 C5 153.10(5) . .
N4 K2 C6 148.61(6) . .
N4 K2 C9 84.93(5) . .
N4 K2 C13 102.38(5) . .
C4 K2 C5 101.04(5) 1_455 .
C4 K2 C6 85.03(7) 1_455 .
C4 K2 C9 116.05(6) 1_455 .
C4 K2 C13 171.99(7) 1_455 .
C5 K2 C6 58.25(6) . .
C5 K2 C9 68.80(5) . .
C5 K2 C13 73.88(5) . .
C6 K2 C9 126.04(6) . .
C6 K2 C13 87.00(6) . .
C9 K2 C13 68.33(5) . .
K1 N1 C17 128.4(4) . .
K1 N1 C18 100.6(3) . .
K1 N1 C19 100.85(18) . .
K1 N1 C17A 114.6(4) . .
K1 N1 C18A 102.7(5) . .
K1 N1 C19A 106.9(2) . .
C17 N1 C18 108.8(5) . .
C17 N1 C19 112.1(4) . .
C18 N1 C19 103.0(4) . .
C17A N1 C18A 110.7(6) . .
C17A N1 C19A 102.8(5) . .
C18A N1 C19A 119.6(5) . .
K1 N2 C20 110.59(15) . .
K1 N2 C21 105.57(14) . .
K1 N2 C22 111.16(14) . .
C20 N2 C21 110.4(2) . .
C20 N2 C22 109.9(2) . .
C21 N2 C22 109.2(2) . .
K2 N3 C23 108.54(13) . .
K2 N3 C24 111.33(14) . .
K2 N3 C25 108.65(12) . .
C23 N3 C24 108.85(17) . .
C23 N3 C25 110.53(18) . .
C24 N3 C25 108.95(17) . .
K2 N4 C26 107.61(12) . .
K2 N4 C27 111.45(13) . .
K2 N4 C28 108.88(13) . .
C26 N4 C27 109.36(18) . .
C26 N4 C28 111.44(16) . .
C27 N4 C28 108.13(17) . .
Mg C1 H1A 103.1 . .
Mg C1 H1B 103.1 . .
Mg C1 Si1 136.22(10) . .
H1A C1 H1B 105.1 . .
H1A C1 Si1 103.1 . .
H1B C1 Si1 103.1 . .
H2A C2 H2B 109.5 . .
H2A C2 H2C 109.5 . .
H2A C2 Si1 109.5 . .
H2B C2 H2C 109.5 . .
H2B C2 Si1 109.5 . .
H2C C2 Si1 109.5 . .
H3A C3 H3B 109.5 . .
H3A C3 H3C 109.5 . .
H3A C3 Si1 109.5 . .
H3B C3 H3C 109.5 . .
H3B C3 Si1 109.5 . .
H3C C3 Si1 109.5 . .
H4A C4 H4B 109.5 . .
H4A C4 H4C 109.5 . .
H4A C4 Si1 109.5 . .
H4B C4 H4C 109.5 . .
H4B C4 Si1 109.5 . .
H4C C4 Si1 109.5 . .
Mg C5 H5A 106.7 . .
Mg C5 H5B 106.7 . .
Mg C5 Si2 122.59(9) . .
H5A C5 H5B 106.6 . .
H5A C5 Si2 106.7 . .
H5B C5 Si2 106.7 . .
H6A C6 H6B 109.5 . .
H6A C6 H6C 109.5 . .
H6A C6 Si2 109.5 . .
H6B C6 H6C 109.5 . .
H6B C6 Si2 109.5 . .
H6C C6 Si2 109.5 . .
H7A C7 H7B 109.5 . .
H7A C7 H7C 109.5 . .
H7A C7 Si2 109.5 . .
H7B C7 H7C 109.5 . .
H7B C7 Si2 109.5 . .
H7C C7 Si2 109.5 . .
H8A C8 H8B 109.5 . .
H8A C8 H8C 109.5 . .
H8A C8 Si2 109.5 . .
H8B C8 H8C 109.5 . .
H8B C8 Si2 109.5 . .
H8C C8 Si2 109.5 . .
Mg C9 H9A 107.1 . .
Mg C9 H9B 107.1 . .
Mg C9 Si3 120.81(10) . .
H9A C9 H9B 106.8 . .
H9A C9 Si3 107.1 . .
H9B C9 Si3 107.1 . .
H10A C10 H10B 109.5 . .
H10A C10 H10C 109.5 . .
H10A C10 Si3 109.5 . .
H10B C10 H10C 109.5 . .
H10B C10 Si3 109.5 . .
H10C C10 Si3 109.5 . .
H11A C11 H11B 109.5 . .
H11A C11 H11C 109.5 . .
H11A C11 Si3 109.5 . .
H11B C11 H11C 109.5 . .
H11B C11 Si3 109.5 . .
H11C C11 Si3 109.5 . .
H12A C12 H12B 109.5 . .
H12A C12 H12C 109.5 . .
H12A C12 Si3 109.5 . .
H12B C12 H12C 109.5 . .
H12B C12 Si3 109.5 . .
H12C C12 Si3 109.5 . .
Mg C13 H13A 106.1 . .
Mg C13 H13B 106.1 . .
Mg C13 Si4 125.02(11) . .
H13A C13 H13B 106.3 . .
H13A C13 Si4 106.1 . .
H13B C13 Si4 106.1 . .
H14A C14 H14B 109.5 . .
H14A C14 H14C 109.5 . .
H14A C14 Si4 109.5 . .
H14B C14 H14C 109.5 . .
H14B C14 Si4 109.5 . .
H14C C14 Si4 109.5 . .
H15A C15 H15B 109.5 . .
H15A C15 H15C 109.5 . .
H15A C15 Si4 109.5 . .
H15B C15 H15C 109.5 . .
H15B C15 Si4 109.5 . .
H15C C15 Si4 109.5 . .
H16A C16 H16B 109.5 . .
H16A C16 H16C 109.5 . .
H16A C16 Si4 109.5 . .
H16B C16 H16C 109.5 . .
H16B C16 Si4 109.5 . .
H16C C16 Si4 109.5 . .
N1 C17 H17A 109.5 . .
N1 C17 H17B 109.5 . .
N1 C17 H17C 109.5 . .
N1 C18 H18A 109.5 . .
N1 C18 H18B 109.5 . .
N1 C18 H18C 109.5 . .
K1 C19 N1 53.81(13) . .
K1 C19 H19A 80.9 . .
K1 C19 H19B 162.0 . .
K1 C19 C20 83.31(18) . .
N1 C19 H19A 108.2 . .
N1 C19 H19B 108.2 . .
N1 C19 C20 116.2(3) . .
H19A C19 H19B 107.4 . .
H19A C19 C20 108.2 . .
H19B C19 C20 108.2 . .
N1 C17A H17D 109.5 . .
N1 C17A H17E 109.5 . .
N1 C17A H17F 109.5 . .
H17D C17A H17E 109.5 . .
H17D C17A H17F 109.5 . .
H17E C17A H17F 109.5 . .
N1 C18A H18D 109.5 . .
N1 C18A H18E 109.5 . .
N1 C18A H18F 109.5 . .
H18D C18A H18E 109.5 . .
H18D C18A H18F 109.5 . .
H18E C18A H18F 109.5 . .
N1 C19A H19C 108.7 . .
N1 C19A H19D 108.7 . .
N1 C19A C20 114.3(4) . .
H19C C19A H19D 107.6 . .
H19C C19A C20 108.7 . .
H19D C19A C20 108.7 . .
N2 C20 C19 114.2(3) . .
N2 C20 C19A 122.2(3) . .
N2 C20 H20A 108.7 . .
N2 C20 H20B 108.7 . .
C19 C20 C19A 51.5(3) . .
C19 C20 H20A 108.7 . .
C19 C20 H20B 108.7 . .
C19A C20 H20A 57.7 . .
C19A C20 H20B 129.1 . .
H20A C20 H20B 107.6 . .
N2 C21 H21A 109.5 . .
N2 C21 H21B 109.5 . .
N2 C21 H21C 109.5 . .
H21A C21 H21B 109.5 . .
H21A C21 H21C 109.5 . .
H21B C21 H21C 109.5 . .
N2 C22 H22A 109.5 . .
N2 C22 H22B 109.5 . .
N2 C22 H22C 109.5 . .
H22A C22 H22B 109.5 . .
H22A C22 H22C 109.5 . .
H22B C22 H22C 109.5 . .
N3 C23 H23A 109.5 . .
N3 C23 H23B 109.5 . .
N3 C23 H23C 109.5 . .
H23A C23 H23B 109.5 . .
H23A C23 H23C 109.5 . .
H23B C23 H23C 109.5 . .
N3 C24 H24A 109.5 . .
N3 C24 H24B 109.5 . .
N3 C24 H24C 109.5 . .
H24A C24 H24B 109.5 . .
H24A C24 H24C 109.5 . .
H24B C24 H24C 109.5 . .
N3 C25 H25A 108.7 . .
N3 C25 H25B 108.7 . .
N3 C25 C26 114.10(17) . .
H25A C25 H25B 107.6 . .
H25A C25 C26 108.7 . .
H25B C25 C26 108.7 . .
N4 C26 C25 114.08(18) . .
N4 C26 H26A 108.7 . .
N4 C26 H26B 108.7 . .
C25 C26 H26A 108.7 . .
C25 C26 H26B 108.7 . .
H26A C26 H26B 107.6 . .
N4 C27 H27A 109.5 . .
N4 C27 H27B 109.5 . .
N4 C27 H27C 109.5 . .
H27A C27 H27B 109.5 . .
H27A C27 H27C 109.5 . .
H27B C27 H27C 109.5 . .
N4 C28 H28A 109.5 . .
N4 C28 H28B 109.5 . .
N4 C28 H28C 109.5 . .
H28A C28 H28B 109.5 . .
H28A C28 H28C 109.5 . .
H28B C28 H28C 109.5 . .
C1 Si1 C2 113.77(13) . .
C1 Si1 C3 112.32(13) . .
C1 Si1 C4 115.98(10) . .
C2 Si1 C3 105.9(2) . .
C2 Si1 C4 103.09(13) . .
C3 Si1 C4 104.69(15) . .
C5 Si2 C6 112.70(10) . .
C5 Si2 C7 111.65(10) . .
C5 Si2 C8 114.73(11) . .
C6 Si2 C7 106.15(13) . .
C6 Si2 C8 104.76(11) . .
C7 Si2 C8 106.17(13) . .
C9 Si3 C10 111.99(9) . .
C9 Si3 C11 115.23(11) . .
C9 Si3 C12 110.14(10) . .
C10 Si3 C11 105.04(11) . .
C10 Si3 C12 106.17(11) . .
C11 Si3 C12 107.75(13) . .
C13 Si4 C14 111.15(11) . .
C13 Si4 C15 113.53(11) . .
C13 Si4 C16 112.60(10) . .
C14 Si4 C15 106.12(13) . .
C14 Si4 C16 107.54(11) . .
C15 Si4 C16 105.44(11) . .

loop_
_geom_bond_atom_site_label_1
_geom_bond_atom_site_label_2
_geom_bond_distance
_geom_bond_site_symmetry_2
Mg C1 2.232(2) .
Mg C5 2.2951(18) .
Mg C9 2.314(2) .
Mg C13 2.230(2) .
K1 N1 2.9036(17) .
K1 N2 2.8599(18) .
K1 C1 3.418(2) .
K1 C2 3.289(3) .
K1 C5 3.116(2) .
K1 C9 3.006(2) .
K1 C10 3.314(2) .
K1 C18 3.520(8) .
K1 C19 3.534(3) .
K1 C18A 3.435(12) .
K2 N3 2.9016(19) .
K2 N4 2.8466(18) .
K2 C4 3.302(2) 1_455
K2 C5 3.159(2) .
K2 C6 3.188(2) .
K2 C9 3.199(2) .
K2 C13 3.0428(18) .
N1 C17 1.360(7) .
N1 C18 1.527(7) .
N1 C19 1.540(5) .
N1 C17A 1.574(10) .
N1 C18A 1.304(10) .
N1 C19A 1.482(6) .
N2 C20 1.461(3) .
N2 C21 1.455(3) .
N2 C22 1.456(3) .
N3 C23 1.451(3) .
N3 C24 1.464(3) .
N3 C25 1.475(3) .
N4 C26 1.460(3) .
N4 C27 1.471(3) .
N4 C28 1.468(3) .
C1 H1A 0.990 .
C1 H1B 0.990 .
C1 Si1 1.809(2) .
C2 H2A 0.980 .
C2 H2B 0.980 .
C2 H2C 0.980 .
C2 Si1 1.874(3) .
C3 H3A 0.980 .
C3 H3B 0.980 .
C3 H3C 0.980 .
C3 Si1 1.851(3) .
C4 H4A 0.980 .
C4 H4B 0.980 .
C4 H4C 0.980 .
C4 Si1 1.883(2) .
C5 H5A 0.990 .
C5 H5B 0.990 .
C5 Si2 1.8291(19) .
C6 H6A 0.980 .
C6 H6B 0.980 .
C6 H6C 0.980 .
C6 Si2 1.881(2) .
C7 H7A 0.980 .
C7 H7B 0.980 .
C7 H7C 0.980 .
C7 Si2 1.865(2) .
C8 H8A 0.980 .
C8 H8B 0.980 .
C8 H8C 0.980 .
C8 Si2 1.883(2) .
C9 H9A 0.990 .
C9 H9B 0.990 .
C9 Si3 1.824(2) .
C10 H10A 0.980 .
C10 H10B 0.980 .
C10 H10C 0.980 .
C10 Si3 1.881(2) .
C11 H11A 0.980 .
C11 H11B 0.980 .
C11 H11C 0.980 .
C11 Si3 1.883(2) .
C12 H12A 0.980 .
C12 H12B 0.980 .
C12 H12C 0.980 .
C12 Si3 1.863(2) .
C13 H13A 0.990 .
C13 H13B 0.990 .
C13 Si4 1.8227(18) .
C14 H14A 0.980 .
C14 H14B 0.980 .
C14 H14C 0.980 .
C14 Si4 1.866(3) .
C15 H15A 0.980 .
C15 H15B 0.980 .
C15 H15C 0.980 .
C15 Si4 1.889(3) .
C16 H16A 0.980 .
C16 H16B 0.980 .
C16 H16C 0.980 .
C16 Si4 1.869(2) .
C17 H17A 0.980 .
C17 H17B 0.980 .
C17 H17C 0.980 .
C18 H18A 0.980 .
C18 H18B 0.980 .
C18 H18C 0.980 .
C19 H19A 0.990 .
C19 H19B 0.990 .
C19 C20 1.378(5) .
C17A H17D 0.980 .
C17A H17E 0.980 .
C17A H17F 0.980 .
C18A H18D 0.980 .
C18A H18E 0.980 .
C18A H18F 0.980 .
C19A H19C 0.990 .
C19A H19D 0.990 .
C19A C20 1.469(7) .
C20 H20A 0.990 .
C20 H20B 0.990 .
C21 H21A 0.980 .
C21 H21B 0.980 .
C21 H21C 0.980 .
C22 H22A 0.980 .
C22 H22B 0.980 .
C22 H22C 0.980 .
C23 H23A 0.980 .
C23 H23B 0.980 .
C23 H23C 0.980 .
C24 H24A 0.980 .
C24 H24B 0.980 .
C24 H24C 0.980 .
C25 H25A 0.990 .
C25 H25B 0.990 .
C25 C26 1.500(3) .
C26 H26A 0.990 .
C26 H26B 0.990 .
C27 H27A 0.980 .
C27 H27B 0.980 .
C27 H27C 0.980 .
C28 H28A 0.980 .
C28 H28B 0.980 .
C28 H28C 0.980 .
